data_2229463
loop_
_publ_author_name
'Lim, Hyun Sub'
'Kim, Hyung Jin'
'Otgonbaatar, Enkhzul'
'Kwak, Chee-Hun'

_publ_section_title
;
 (<i>E</i>)-7-(4-Chlorophenyl)-5,7-dihydro-4<i>H</i>-pyrano[3,4-<i>c</i>]isoxazole-3-carbaldehyde
 oxime
;
_journal_coeditor_code NG5111
_journal_issue 3
_journal_name_full 'Acta Crystallographica Section E'
_journal_page_first o671
_journal_paper_doi 10.1107/S1600536811005575
_journal_volume 67
_journal_year 2011
_chemical_formula_iupac 'C13 H11 Cl N2 O3'
_chemical_formula_moiety 'C13 H11 Cl N2 O3'
_chemical_formula_sum 'C13 H11 Cl N2 O3'
_chemical_formula_weight 278.69
_chemical_name_systematic
;
(<i>E</i>)-7-(4-Chlorophenyl)-5,7-dihydro-4<i>H</i>-
pyrano[3,4-<i>c</i>]isoxazole-3-carbaldehyde oxime
;
_space_group_IT_number 15
_symmetry_cell_setting monoclinic
_symmetry_space_group_name_Hall '-C 2yc'
_symmetry_space_group_name_H-M 'C 1 2/c 1'
_atom_sites_solution_hydrogens geom
_atom_sites_solution_primary direct
_atom_sites_solution_secondary difmap
_audit_creation_method SHELXL-97
_cell_angle_alpha 90.00
_cell_angle_beta 90.478(2)
_cell_angle_gamma 90.00
_cell_formula_units_Z 8
_cell_length_a 32.748(2)
_cell_length_b 8.8501(5)
_cell_length_c 8.6366(5)
_cell_measurement_reflns_used 12348
_cell_measurement_temperature 293(2)
_cell_measurement_theta_max 3.35
_cell_measurement_theta_min 27.46
_cell_volume 2503.0(3)
_computing_cell_refinement 'RAPID-AUTO (Rigaku, 2008)'
_computing_data_collection 'RAPID-AUTO (Rigaku, 2008)'
_computing_data_reduction 'RAPID-AUTO (Rigaku, 2008)'
_computing_molecular_graphics 'ORTEP-3 (Farrugia, 1997)'
_computing_publication_material 'SHELXL97 (Sheldrick, 2008)'
_computing_structure_refinement 'SHELXL97 (Sheldrick,  2008)'
_computing_structure_solution 'SHELXS97 (Sheldrick, 2008)'
_diffrn_ambient_temperature 293(2)
_diffrn_measured_fraction_theta_full 0.996
_diffrn_measured_fraction_theta_max 0.996
_diffrn_measurement_device_type 'Rigaku R-AXIS RAPID II-S'
_diffrn_measurement_method \w
_diffrn_radiation_monochromator graphite
_diffrn_radiation_source 'fine-focus sealed tube'
_diffrn_radiation_type MoK\a
_diffrn_radiation_wavelength 0.71073
_diffrn_reflns_av_R_equivalents 0.0502
_diffrn_reflns_av_sigmaI/netI 0.0477
_diffrn_reflns_limit_h_max 42
_diffrn_reflns_limit_h_min -42
_diffrn_reflns_limit_k_max 11
_diffrn_reflns_limit_k_min -10
_diffrn_reflns_limit_l_max 11
_diffrn_reflns_limit_l_min -11
_diffrn_reflns_number 11943
_diffrn_reflns_theta_full 27.46
_diffrn_reflns_theta_max 27.46
_diffrn_reflns_theta_min 3.35
_diffrn_standards_number 11943
_exptl_absorpt_coefficient_mu 0.310
_exptl_absorpt_correction_T_max 0.833
_exptl_absorpt_correction_T_min 0.800
_exptl_absorpt_correction_type multi-scan
_exptl_absorpt_process_details '(RAPID-AUTO; Rigaku, 2008)'
_exptl_crystal_colour colorless
_exptl_crystal_density_diffrn 1.479
_exptl_crystal_density_method 'not measured'
_exptl_crystal_description block
_exptl_crystal_F_000 1152
_exptl_crystal_size_max 0.8
_exptl_crystal_size_mid 0.6
_exptl_crystal_size_min 0.4
_refine_diff_density_max 0.384
_refine_diff_density_min -0.254
_refine_ls_extinction_method none
_refine_ls_goodness_of_fit_ref 1.043
_refine_ls_hydrogen_treatment constr
_refine_ls_matrix_type full
_refine_ls_number_parameters 172
_refine_ls_number_reflns 2860
_refine_ls_number_restraints 0
_refine_ls_restrained_S_all 1.043
_refine_ls_R_factor_all 0.0465
_refine_ls_R_factor_gt 0.0380
_refine_ls_shift/su_max 0.000
_refine_ls_shift/su_mean 0.000
_refine_ls_structure_factor_coef Fsqd
_refine_ls_weighting_details 'calc w=1/[\s^2^(Fo^2^)+(0.0482P)^2^+1.5098P] where P=(Fo^2^+2Fc^2^)/3'
_refine_ls_weighting_scheme calc
_refine_ls_wR_factor_gt 0.0963
_refine_ls_wR_factor_ref 0.1006
_reflns_number_gt 2467
_reflns_number_total 2860
_reflns_threshold_expression I>2\s(I)
_cod_data_source_file ng5111.cif
_cod_data_source_block I
_cod_original_sg_symbol_H-M 'C 2/c'
_cod_database_code 2229463
_cod_database_fobs_code 2229463

loop_
_symmetry_equiv_pos_as_xyz
'x, y, z'
'-x, y, -z+1/2'
'x+1/2, y+1/2, z'
'-x+1/2, y+1/2, -z+1/2'
'-x, -y, -z'
'x, -y, z-1/2'
'-x+1/2, -y+1/2, -z'
'x+1/2, -y+1/2, z-1/2'

loop_
_atom_site_type_symbol
_atom_site_label
_atom_site_fract_x
_atom_site_fract_y
_atom_site_fract_z
_atom_site_U_iso_or_equiv
_atom_site_adp_type
_atom_site_calc_flag
_atom_site_refinement_flags
_atom_site_occupancy
_atom_site_disorder_assembly
_atom_site_disorder_group
Cl Cl1 0.011720(14) 0.77709(6) 0.05872(5) 0.05107(15) Uani d . 1 . .
O O3 0.30644(3) 1.11893(12) -0.46915(11) 0.0345(2) Uani d . 1 . .
H H3 0.3206 1.1478 -0.3961 0.052 Uiso calc R 1 . .
O O2 0.21571(3) 0.83333(11) -0.33603(10) 0.0274(2) Uani d . 1 . .
C C13 0.25192(4) 0.98089(15) -0.52385(14) 0.0257(3) Uani d . 1 . .
H H13 0.2577 1.0035 -0.6265 0.031 Uiso calc R 1 . .
O O1 0.10481(3) 0.75465(11) -0.63146(11) 0.0305(2) Uani d . 1 . .
N N2 0.27422(3) 1.03185(13) -0.41410(12) 0.0281(3) Uani d . 1 . .
C C7 0.12022(4) 0.68615(15) -0.49215(15) 0.0261(3) Uani d . 1 . .
H H7 0.1238 0.5776 -0.5095 0.031 Uiso calc R 1 . .
N N1 0.17910(3) 0.75114(13) -0.31966(13) 0.0277(3) Uani d . 1 . .
C C1 0.04117(4) 0.75176(18) -0.10681(16) 0.0330(3) Uani d . 1 . .
C C4 0.09035(4) 0.70947(15) -0.36207(15) 0.0257(3) Uani d . 1 . .
C C12 0.21739(4) 0.88671(15) -0.48414(14) 0.0246(3) Uani d . 1 . .
C C8 0.16124(4) 0.75648(14) -0.45511(15) 0.0241(3) Uani d . 1 . .
C C9 0.18390(4) 0.83945(15) -0.56547(14) 0.0248(3) Uani d . 1 . .
C C3 0.08107(4) 0.85489(16) -0.31074(17) 0.0328(3) Uani d . 1 . .
H H3A 0.0915 0.9380 -0.3630 0.039 Uiso calc R 1 . .
C C5 0.07352(4) 0.58664(15) -0.28589(16) 0.0288(3) Uani d . 1 . .
H H5 0.0788 0.4894 -0.3212 0.035 Uiso calc R 1 . .
C C6 0.04879(4) 0.60687(17) -0.15740(17) 0.0331(3) Uani d . 1 . .
H H6 0.0376 0.5242 -0.1066 0.040 Uiso calc R 1 . .
C C10 0.16899(4) 0.85873(17) -0.72871(15) 0.0317(3) Uani d . 1 . .
H H10A 0.1909 0.8387 -0.8007 0.038 Uiso calc R 1 . .
H H10B 0.1595 0.9613 -0.7450 0.038 Uiso calc R 1 . .
C C11 0.13411(5) 0.74717(18) -0.75476(16) 0.0336(3) Uani d . 1 . .
H H11A 0.1206 0.7696 -0.8524 0.040 Uiso calc R 1 . .
H H11B 0.1451 0.6455 -0.7609 0.040 Uiso calc R 1 . .
C C2 0.05646(4) 0.87708(17) -0.18291(18) 0.0353(3) Uani d . 1 . .
H H2 0.0503 0.9741 -0.1490 0.042 Uiso calc R 1 . .

loop_
_atom_site_aniso_label
_atom_site_aniso_U_11
_atom_site_aniso_U_22
_atom_site_aniso_U_33
_atom_site_aniso_U_12
_atom_site_aniso_U_13
_atom_site_aniso_U_23
Cl1 0.0505(3) 0.0642(3) 0.0388(2) 0.0056(2) 0.01860(18) -0.00215(17)
O3 0.0336(5) 0.0442(6) 0.0257(5) -0.0137(4) 0.0038(4) -0.0043(4)
O2 0.0245(4) 0.0339(5) 0.0239(5) 0.0006(4) 0.0016(3) 0.0031(4)
C13 0.0275(6) 0.0295(7) 0.0201(6) 0.0010(5) 0.0023(5) -0.0011(5)
O1 0.0294(5) 0.0361(5) 0.0260(5) -0.0023(4) -0.0017(4) 0.0030(4)
N2 0.0280(5) 0.0322(6) 0.0241(5) -0.0040(5) 0.0045(4) -0.0013(4)
C7 0.0275(6) 0.0241(6) 0.0268(6) -0.0003(5) 0.0020(5) 0.0010(5)
N1 0.0245(5) 0.0311(6) 0.0277(6) 0.0011(4) 0.0031(4) 0.0041(4)
C1 0.0253(6) 0.0453(9) 0.0283(7) 0.0026(6) 0.0029(5) -0.0005(6)
C4 0.0228(6) 0.0265(7) 0.0277(7) 0.0003(5) 0.0002(5) 0.0010(5)
C12 0.0276(6) 0.0255(6) 0.0207(6) 0.0033(5) 0.0025(5) -0.0009(4)
C8 0.0253(6) 0.0232(6) 0.0238(6) 0.0038(5) 0.0022(5) 0.0003(4)
C9 0.0271(6) 0.0235(6) 0.0240(6) 0.0006(5) 0.0035(5) -0.0002(5)
C3 0.0336(7) 0.0261(7) 0.0387(8) -0.0009(6) 0.0061(6) 0.0016(5)
C5 0.0285(6) 0.0251(7) 0.0329(7) 0.0009(5) 0.0007(5) 0.0027(5)
C6 0.0313(7) 0.0352(8) 0.0327(7) -0.0025(6) 0.0024(5) 0.0081(6)
C10 0.0363(7) 0.0370(8) 0.0219(6) -0.0085(6) -0.0013(5) 0.0026(5)
C11 0.0381(8) 0.0406(8) 0.0221(7) -0.0093(6) 0.0007(6) -0.0014(5)
C2 0.0344(7) 0.0313(8) 0.0401(8) 0.0033(6) 0.0040(6) -0.0053(6)

loop_
_atom_type_symbol
_atom_type_description
_atom_type_scat_dispersion_real
_atom_type_scat_dispersion_imag
_atom_type_scat_source
C C 0.0033 0.0016 'International Tables Vol C Tables 4.2.6.8 and 6.1.1.4'
H H 0.0000 0.0000 'International Tables Vol C Tables 4.2.6.8 and 6.1.1.4'
N N 0.0061 0.0033 'International Tables Vol C Tables 4.2.6.8 and 6.1.1.4'
O O 0.0106 0.0060 'International Tables Vol C Tables 4.2.6.8 and 6.1.1.4'
Cl Cl 0.1484 0.1585 'International Tables Vol C Tables 4.2.6.8 and 6.1.1.4'

loop_
_geom_angle_atom_site_label_1
_geom_angle_atom_site_label_2
_geom_angle_atom_site_label_3
_geom_angle_site_symmetry_1
_geom_angle_site_symmetry_3
_geom_angle
_geom_angle_publ_flag
N2 O3 H3 . . 109.5 ?
C12 O2 N1 . . 108.26(9) ?
N2 C13 C12 . . 118.12(11) ?
N2 C13 H13 . . 120.9 ?
C12 C13 H13 . . 120.9 ?
C7 O1 C11 . . 111.63(10) ?
C13 N2 O3 . . 111.89(10) ?
O1 C7 C4 . . 109.92(11) ?
O1 C7 C8 . . 107.99(10) ?
C4 C7 C8 . . 111.48(11) ?
O1 C7 H7 . . 109.1 ?
C4 C7 H7 . . 109.1 ?
C8 C7 H7 . . 109.1 ?
C8 N1 O2 . . 105.46(10) ?
C6 C1 C2 . . 121.84(13) ?
C6 C1 Cl1 . . 118.81(11) ?
C2 C1 Cl1 . . 119.35(12) ?
C5 C4 C3 . . 118.92(12) ?
C5 C4 C7 . . 120.54(12) ?
C3 C4 C7 . . 120.44(12) ?
C9 C12 O2 . . 109.75(11) ?
C9 C12 C13 . . 132.92(12) ?
O2 C12 C13 . . 117.31(11) ?
N1 C8 C9 . . 112.85(12) ?
N1 C8 C7 . . 124.45(11) ?
C9 C8 C7 . . 122.68(12) ?
C12 C9 C8 . . 103.65(11) ?
C12 C9 C10 . . 134.78(12) ?
C8 C9 C10 . . 121.57(12) ?
C2 C3 C4 . . 120.87(13) ?
C2 C3 H3A . . 119.6 ?
C4 C3 H3A . . 119.6 ?
C4 C5 C6 . . 120.92(13) ?
C4 C5 H5 . . 119.5 ?
C6 C5 H5 . . 119.5 ?
C1 C6 C5 . . 118.75(13) ?
C1 C6 H6 . . 120.6 ?
C5 C6 H6 . . 120.6 ?
C9 C10 C11 . . 107.63(11) ?
C9 C10 H10A . . 110.2 ?
C11 C10 H10A . . 110.2 ?
C9 C10 H10B . . 110.2 ?
C11 C10 H10B . . 110.2 ?
H10A C10 H10B . . 108.5 ?
O1 C11 C10 . . 111.33(11) ?
O1 C11 H11A . . 109.4 ?
C10 C11 H11A . . 109.4 ?
O1 C11 H11B . . 109.4 ?
C10 C11 H11B . . 109.4 ?
H11A C11 H11B . . 108.0 ?
C1 C2 C3 . . 118.65(13) ?
C1 C2 H2 . . 120.7 ?
C3 C2 H2 . . 120.7 ?

loop_
_geom_bond_atom_site_label_1
_geom_bond_atom_site_label_2
_geom_bond_site_symmetry_2
_geom_bond_distance
_geom_bond_publ_flag
Cl1 C1 . 1.7456(14) ?
O3 N2 . 1.3934(14) ?
O3 H3 . 0.8200 ?
O2 C12 . 1.3651(15) ?
O2 N1 . 1.4105(14) ?
C13 N2 . 1.2742(17) ?
C13 C12 . 1.4482(18) ?
C13 H13 . 0.9300 ?
O1 C7 . 1.4351(16) ?
O1 C11 . 1.4409(17) ?
C7 C4 . 1.5099(17) ?
C7 C8 . 1.5123(18) ?
C7 H7 . 0.9800 ?
N1 C8 . 1.3043(18) ?
C1 C6 . 1.378(2) ?
C1 C2 . 1.385(2) ?
C4 C5 . 1.3872(18) ?
C4 C3 . 1.3955(19) ?
C12 C9 . 1.3633(18) ?
C8 C9 . 1.4178(17) ?
C9 C10 . 1.4978(18) ?
C3 C2 . 1.386(2) ?
C3 H3A . 0.9300 ?
C5 C6 . 1.3907(19) ?
C5 H5 . 0.9300 ?
C6 H6 . 0.9300 ?
C10 C11 . 1.525(2) ?
C10 H10A . 0.9700 ?
C10 H10B . 0.9700 ?
C11 H11A . 0.9700 ?
C11 H11B . 0.9700 ?
C2 H2 . 0.9300 ?

loop_
_geom_hbond_atom_site_label_D
_geom_hbond_atom_site_label_H
_geom_hbond_atom_site_label_A
_geom_hbond_site_symmetry_D
_geom_hbond_site_symmetry_H
_geom_hbond_site_symmetry_A
_geom_hbond_distance_DH
_geom_hbond_distance_HA
_geom_hbond_distance_DA
_geom_hbond_angle_DHA
_geom_hbond_publ_flag
O3 H3 N1 ? ? 4_554 0.82 2.07 2.7920(15) 147 yes

loop_
_geom_torsion_atom_site_label_1
_geom_torsion_atom_site_label_2
_geom_torsion_atom_site_label_3
_geom_torsion_atom_site_label_4
_geom_torsion_site_symmetry_1
_geom_torsion_site_symmetry_2
_geom_torsion_site_symmetry_3
_geom_torsion_site_symmetry_4
_geom_torsion
_geom_torsion_publ_flag
C12 C13 N2 O3 . . . . 179.32(11) ?
C11 O1 C7 C4 . . . . 174.62(11) ?
C11 O1 C7 C8 . . . . 52.81(13) ?
C12 O2 N1 C8 . . . . 0.96(13) ?
O1 C7 C4 C5 . . . . 121.01(13) ?
C8 C7 C4 C5 . . . . -119.28(13) ?
O1 C7 C4 C3 . . . . -62.69(16) ?
C8 C7 C4 C3 . . . . 57.02(16) ?
N1 O2 C12 C9 . . . . -1.48(14) ?
N1 O2 C12 C13 . . . . 177.20(10) ?
N2 C13 C12 C9 . . . . 165.24(14) ?
N2 C13 C12 O2 . . . . -13.06(18) ?
O2 N1 C8 C9 . . . . -0.11(14) ?
O2 N1 C8 C7 . . . . -178.57(11) ?
O1 C7 C8 N1 . . . . 161.63(12) ?
C4 C7 C8 N1 . . . . 40.79(17) ?
O1 C7 C8 C9 . . . . -16.68(16) ?
C4 C7 C8 C9 . . . . -137.52(12) ?
O2 C12 C9 C8 . . . . 1.34(14) ?
C13 C12 C9 C8 . . . . -177.05(13) ?
O2 C12 C9 C10 . . . . -179.11(14) ?
C13 C12 C9 C10 . . . . 2.5(3) ?
N1 C8 C9 C12 . . . . -0.76(15) ?
C7 C8 C9 C12 . . . . 177.73(11) ?
N1 C8 C9 C10 . . . . 179.62(12) ?
C7 C8 C9 C10 . . . . -1.90(19) ?
C5 C4 C3 C2 . . . . 1.9(2) ?
C7 C4 C3 C2 . . . . -174.40(13) ?
C3 C4 C5 C6 . . . . -2.0(2) ?
C7 C4 C5 C6 . . . . 174.35(12) ?
C2 C1 C6 C5 . . . . 1.9(2) ?
Cl1 C1 C6 C5 . . . . -177.63(11) ?
C4 C5 C6 C1 . . . . 0.1(2) ?
C12 C9 C10 C11 . . . . 167.22(15) ?
C8 C9 C10 C11 . . . . -13.29(18) ?
C7 O1 C11 C10 . . . . -73.78(15) ?
C9 C10 C11 O1 . . . . 48.62(16) ?
C6 C1 C2 C3 . . . . -1.9(2) ?
Cl1 C1 C2 C3 . . . . 177.59(11) ?
C4 C3 C2 C1 . . . . 0.0(2) ?
